data_4117337
loop_
_publ_author_name
'Oleksandr S. Bushuyev'
'Preston Brown'
'Amitesh Maiti'
'Richard H. Gee'
'Geneva R. Peterson'
'Brandon L. Weeks'
'Louisa J. Hope-Weeks'

_publ_contact_author_address
;Department of Chemistry and Biochemistry
Texas Tech University
Lubbock TX 79409
;
_publ_contact_author_email louisa.hope-weeks@ttu.edu
_publ_contact_author_name 'Dr. Louisa J. Hope-Weeks'
_publ_contact_author_phone '806 742 4487'
_publ_section_title
;
 Ionic Polymers as a New Structural Motif for High-Energy-Density
 Materials
;
_journal_name_full 'Journal of the American Chemical Society'
_journal_page_first 1422
_journal_page_last 1425
_journal_paper_doi 10.1021/ja209640k
_journal_volume 134
_journal_year 2012
_chemical_formula_sum 'Cl2 Co H20 N10 O8'
_chemical_formula_weight 418.09
_chemical_name_common 'cobalt(II) hydrazine perchlorate'
_chemical_name_systematic
; 
 ? 
;
_space_group_IT_number 14
_symmetry_cell_setting monoclinic
_symmetry_space_group_name_Hall '-P 2yn'
_symmetry_space_group_name_H-M 'P 1 21/n 1'
_atom_sites_solution_hydrogens geom
_atom_sites_solution_primary direct
_atom_sites_solution_secondary difmap
_audit_creation_method SHELXL-97
_cell_angle_alpha 90.00
_cell_angle_beta 100.7380(10)
_cell_angle_gamma 90.00
_cell_formula_units_Z 2
_cell_length_a 5.1719(3)
_cell_length_b 16.3158(11)
_cell_length_c 8.5974(6)
_cell_measurement_reflns_used 3797
_cell_measurement_temperature 150(2)
_cell_measurement_theta_max 28.84
_cell_measurement_theta_min 2.50
_cell_volume 712.78(8)
_computing_cell_refinement 'Bruker SAINT'
_computing_data_collection 'Bruker APEX2'
_computing_data_reduction 'Bruker SAINT'
_computing_molecular_graphics 'Bruker SHELXTL'
_computing_publication_material 'Bruker SHELXTL'
_computing_structure_refinement 'SHELXL-97 (Sheldrick, 2008)'
_computing_structure_solution 'SHELXS-97 (Sheldrick, 2008)'
_diffrn_ambient_temperature 150(2)
_diffrn_measured_fraction_theta_full 1.000
_diffrn_measured_fraction_theta_max 1.000
_diffrn_measurement_device_type 'Bruker APEX-II CCD'
_diffrn_measurement_method '\f and \w scans'
_diffrn_radiation_monochromator graphite
_diffrn_radiation_source 'fine-focus sealed tube'
_diffrn_radiation_type MoK\a
_diffrn_radiation_wavelength 0.71073
_diffrn_reflns_av_R_equivalents 0.0248
_diffrn_reflns_av_sigmaI/netI 0.0174
_diffrn_reflns_limit_h_max 6
_diffrn_reflns_limit_h_min -6
_diffrn_reflns_limit_k_max 20
_diffrn_reflns_limit_k_min -20
_diffrn_reflns_limit_l_max 10
_diffrn_reflns_limit_l_min -10
_diffrn_reflns_number 7948
_diffrn_reflns_theta_full 26.73
_diffrn_reflns_theta_max 26.73
_diffrn_reflns_theta_min 2.50
_exptl_absorpt_coefficient_mu 1.637
_exptl_absorpt_correction_T_max 0.8816
_exptl_absorpt_correction_T_min 0.6334
_exptl_absorpt_correction_type multi-scan
_exptl_absorpt_process_details SADABS
_exptl_crystal_density_diffrn 1.948
_exptl_crystal_F_000 430
_exptl_crystal_size_max 0.31
_exptl_crystal_size_mid 0.16
_exptl_crystal_size_min 0.08
_refine_diff_density_max 0.346
_refine_diff_density_min -0.343
_refine_diff_density_rms 0.057
_refine_ls_extinction_method none
_refine_ls_goodness_of_fit_ref 1.063
_refine_ls_hydrogen_treatment mixed
_refine_ls_matrix_type full
_refine_ls_number_parameters 127
_refine_ls_number_reflns 1524
_refine_ls_number_restraints 10
_refine_ls_restrained_S_all 1.067
_refine_ls_R_factor_all 0.0250
_refine_ls_R_factor_gt 0.0216
_refine_ls_shift/su_max 0.001
_refine_ls_shift/su_mean 0.000
_refine_ls_structure_factor_coef Fsqd
_refine_ls_weighting_details 'calc w=1/[\s^2^(Fo^2^)+(0.0249P)^2^+0.4567P] where P=(Fo^2^+2Fc^2^)/3'
_refine_ls_weighting_scheme calc
_refine_ls_wR_factor_gt 0.0521
_refine_ls_wR_factor_ref 0.0536
_reflns_number_gt 1387
_reflns_number_total 1524
_reflns_threshold_expression >2sigma(I)
_cod_data_source_file ja209640k_si_001_2.cif
_cod_data_source_block ab17
_cod_database_code 4117337

loop_
_symmetry_equiv_pos_as_xyz
'x, y, z'
'-x+1/2, y+1/2, -z+1/2'
'-x, -y, -z'
'x-1/2, -y-1/2, z-1/2'

loop_
_atom_site_label
_atom_site_type_symbol
_atom_site_fract_x
_atom_site_fract_y
_atom_site_fract_z
_atom_site_U_iso_or_equiv
_atom_site_adp_type
_atom_site_occupancy
_atom_site_symmetry_multiplicity
_atom_site_calc_flag
_atom_site_refinement_flags
Co1 Co 0.0000 1.0000 0.5000 0.00959(10) Uani 1 2 d S
N1 N -0.2038(3) 0.91908(9) 0.78008(18) 0.0172(3) Uani 1 1 d D
H1A H -0.170(4) 0.9071(12) 0.8827(19) 0.021 Uiso 1 1 d D
H1B H -0.212(4) 0.8717(10) 0.729(2) 0.021 Uiso 1 1 d D
N2 N 0.0234(3) 0.96398(9) 0.74693(17) 0.0138(3) Uani 1 1 d D
H2A H 0.027(4) 1.0095(10) 0.801(2) 0.017 Uiso 1 1 d D
H2B H 0.172(3) 0.9376(11) 0.787(2) 0.017 Uiso 1 1 d D
N3 N 0.0558(3) 0.86944(9) 0.43705(17) 0.0146(3) Uani 1 1 d D
H3A H -0.077(3) 0.8368(11) 0.447(2) 0.018 Uiso 1 1 d D
H3B H 0.056(4) 0.8690(12) 0.3350(18) 0.018 Uiso 1 1 d D
N4 N 0.3044(3) 0.83195(9) 0.51214(19) 0.0182(3) Uani 1 1 d D
H4A H 0.313(4) 0.7817(10) 0.478(2) 0.022 Uiso 1 1 d D
H4B H 0.299(4) 0.8282(12) 0.6123(19) 0.022 Uiso 1 1 d D
N5 N 0.4197(3) 1.01850(9) 0.55360(17) 0.0125(3) Uani 1 1 d D
H5A H 0.495(4) 1.0000(11) 0.6474(19) 0.015 Uiso 1 1 d D
H5B H 0.460(4) 1.0711(9) 0.554(2) 0.015 Uiso 1 1 d D
Cl1 Cl 0.39682(8) 0.83746(2) 0.07922(5) 0.01432(11) Uani 1 1 d .
O1 O 0.2103(3) 0.89999(10) 0.09666(17) 0.0363(4) Uani 1 1 d .
O2 O 0.3420(4) 0.76548(9) 0.16196(18) 0.0397(4) Uani 1 1 d .
O3 O 0.6554(3) 0.86562(12) 0.1426(2) 0.0462(4) Uani 1 1 d .
O4 O 0.3785(3) 0.81878(8) -0.08609(14) 0.0258(3) Uani 1 1 d .

loop_
_atom_site_aniso_label
_atom_site_aniso_U_11
_atom_site_aniso_U_22
_atom_site_aniso_U_33
_atom_site_aniso_U_23
_atom_site_aniso_U_13
_atom_site_aniso_U_12
Co1 0.00766(16) 0.01070(16) 0.01061(16) 0.00056(11) 0.00223(11) 0.00026(11)
N1 0.0176(7) 0.0191(8) 0.0152(7) 0.0027(6) 0.0035(6) -0.0033(6)
N2 0.0131(7) 0.0133(7) 0.0151(7) 0.0015(6) 0.0028(6) 0.0003(6)
N3 0.0129(7) 0.0141(7) 0.0163(7) 0.0011(6) 0.0011(6) -0.0008(6)
N4 0.0160(7) 0.0140(7) 0.0231(8) 0.0005(6) -0.0004(6) 0.0028(6)
N5 0.0104(7) 0.0138(7) 0.0138(7) -0.0009(5) 0.0031(6) 0.0002(5)
Cl1 0.0142(2) 0.0146(2) 0.0138(2) -0.00034(14) 0.00177(15) 0.00125(15)
O1 0.0444(9) 0.0408(9) 0.0247(8) -0.0023(6) 0.0087(7) 0.0270(7)
O2 0.0673(12) 0.0233(8) 0.0326(9) 0.0079(6) 0.0200(8) -0.0036(7)
O3 0.0243(8) 0.0668(12) 0.0419(9) -0.0013(9) -0.0083(7) -0.0169(8)
O4 0.0368(8) 0.0264(7) 0.0147(6) -0.0029(5) 0.0058(6) 0.0079(6)

loop_
_atom_type_symbol
_atom_type_description
_atom_type_scat_dispersion_real
_atom_type_scat_dispersion_imag
_atom_type_scat_source
N N 0.0061 0.0033 'International Tables Vol C Tables 4.2.6.8 and 6.1.1.4'
H H 0.0000 0.0000 'International Tables Vol C Tables 4.2.6.8 and 6.1.1.4'
O O 0.0106 0.0060 'International Tables Vol C Tables 4.2.6.8 and 6.1.1.4'
Cl Cl 0.1484 0.1585 'International Tables Vol C Tables 4.2.6.8 and 6.1.1.4'
Co Co 0.3494 0.9721 'International Tables Vol C Tables 4.2.6.8 and 6.1.1.4'

loop_
_geom_angle_atom_site_label_1
_geom_angle_atom_site_label_2
_geom_angle_atom_site_label_3
_geom_angle
_geom_angle_site_symmetry_1
_geom_angle_site_symmetry_3
N5 Co1 N5 180.0 3_576 .
N5 Co1 N2 87.63(5) 3_576 3_576
N5 Co1 N2 92.37(5) . 3_576
N5 Co1 N2 92.37(5) 3_576 .
N5 Co1 N2 87.63(5) . .
N2 Co1 N2 179.999(1) 3_576 .
N5 Co1 N3 90.86(5) 3_576 3_576
N5 Co1 N3 89.14(5) . 3_576
N2 Co1 N3 89.58(5) 3_576 3_576
N2 Co1 N3 90.42(5) . 3_576
N5 Co1 N3 89.14(5) 3_576 .
N5 Co1 N3 90.86(5) . .
N2 Co1 N3 90.42(5) 3_576 .
N2 Co1 N3 89.58(5) . .
N3 Co1 N3 180.0 3_576 .
N2 N1 H1A 106.8(13) . .
N2 N1 H1B 107.9(14) . .
H1A N1 H1B 106.6(19) . .
N1 N2 Co1 115.13(10) . .
N1 N2 H2A 104.9(14) . .
Co1 N2 H2A 106.4(13) . .
N1 N2 H2B 110.5(12) . .
Co1 N2 H2B 113.2(12) . .
H2A N2 H2B 105.9(18) . .
N4 N3 Co1 115.84(10) . .
N4 N3 H3A 110.0(13) . .
Co1 N3 H3A 114.5(13) . .
N4 N3 H3B 105.9(13) . .
Co1 N3 H3B 106.0(13) . .
H3A N3 H3B 103.4(18) . .
N3 N4 H4A 109.8(14) . .
N3 N4 H4B 106.1(14) . .
H4A N4 H4B 106.2(18) . .
N5 N5 Co1 118.01(13) 3_676 .
N5 N5 H5A 103.2(13) 3_676 .
Co1 N5 H5A 113.7(13) . .
N5 N5 H5B 104.1(13) 3_676 .
Co1 N5 H5B 111.3(13) . .
H5A N5 H5B 105.3(17) . .
O3 Cl1 O2 109.54(11) . .
O3 Cl1 O1 109.49(11) . .
O2 Cl1 O1 109.49(10) . .
O3 Cl1 O4 109.31(10) . .
O2 Cl1 O4 109.57(9) . .
O1 Cl1 O4 109.44(8) . .

loop_
_geom_bond_atom_site_label_1
_geom_bond_atom_site_label_2
_geom_bond_distance
_geom_bond_site_symmetry_2
Co1 N5 2.1548(14) 3_576
Co1 N5 2.1548(14) .
Co1 N2 2.1843(14) 3_576
Co1 N2 2.1843(14) .
Co1 N3 2.2298(14) 3_576
Co1 N3 2.2298(14) .
N1 N2 1.457(2) .
N1 H1A 0.889(15) .
N1 H1B 0.888(15) .
N2 H2A 0.876(15) .
N2 H2B 0.894(15) .
N3 N4 1.461(2) .
N3 H3A 0.885(15) .
N3 H3B 0.878(15) .
N4 H4A 0.874(15) .
N4 H4B 0.869(15) .
N5 N5 1.479(3) 3_676
N5 H5A 0.880(15) .
N5 H5B 0.882(15) .
Cl1 O3 1.4231(15) .
Cl1 O2 1.4286(14) .
Cl1 O1 1.4310(14) .
Cl1 O4 1.4394(13) .

loop_
_geom_hbond_atom_site_label_D
_geom_hbond_atom_site_label_H
_geom_hbond_atom_site_label_A
_geom_hbond_distance_DH
_geom_hbond_distance_HA
_geom_hbond_distance_DA
_geom_hbond_angle_DHA
_geom_hbond_site_symmetry_A
N1 H1A O1 0.889(15) 2.433(18) 3.149(2) 137.9(17) 1_556
N1 H1A O3 0.889(15) 2.649(17) 3.442(2) 149.2(17) 1_456
N1 H1B O2 0.888(15) 2.340(16) 3.201(2) 163.3(18) 4_576
N2 H2A O1 0.876(15) 2.202(17) 2.967(2) 145.5(18) 3_576
N2 H2A O3 0.876(15) 2.606(18) 3.287(2) 135.2(17) 3_676
N2 H2B O4 0.894(15) 2.377(16) 3.1725(19) 148.3(16) 1_556
N3 H3A O4 0.885(15) 2.560(17) 3.200(2) 130.0(16) 4_576
N3 H3A O2 0.885(15) 2.585(17) 3.257(2) 133.4(16) 4_576
N3 H3B O1 0.878(15) 2.388(16) 3.213(2) 156.7(18) .
N3 H3B O3 0.878(15) 2.398(19) 2.958(2) 121.9(16) 1_455
N4 H4B O4 0.869(15) 2.553(16) 3.410(2) 168.9(19) 1_556
N5 H5A N1 0.880(15) 2.194(17) 2.967(2) 146.2(17) 1_655
N5 H5B N4 0.882(15) 2.140(16) 2.934(2) 149.5(17) 3_676
N5 H5B N3 0.882(15) 2.851(19) 3.078(2) 96.5(13) 3_576
